data_7109418
loop_
_publ_author_name
'Yin-Ling Hou'
'Gang Xiong'
'Peng-Fei Shi'
'Rui-Rui Cheng'
'Jian-Zhong Cui'
'Bin Zhao'

_publ_section_title
;
 Unique (3,12)-connected coordination polymers displaying high stability,
 large magnetocaloric effect and slow magnetic relaxation
;
_journal_name_full Chem.Commun.
_journal_page_first 6066
_journal_paper_doi 10.1039/c3cc42545b
_journal_volume 49
_journal_year 2013
_chemical_formula_sum 'Cl4 Dy6 H24 O35'
_chemical_formula_weight 1700.99
_chemical_name_systematic
;
?
;
_space_group_IT_number 15
_symmetry_cell_setting monoclinic
_symmetry_space_group_name_Hall '-C 2yc'
_symmetry_space_group_name_H-M 'C 1 2/c 1'
_atom_sites_solution_hydrogens geom
_atom_sites_solution_primary direct
_atom_sites_solution_secondary difmap
_audit_creation_method SHELXL-97
_cell_angle_alpha 90.00
_cell_angle_beta 100.697(5)
_cell_angle_gamma 90.00
_cell_formula_units_Z 4
_cell_length_a 12.2429(6)
_cell_length_b 13.2583(5)
_cell_length_c 14.6293(7)
_cell_measurement_reflns_used 1866
_cell_measurement_temperature 122(2)
_cell_measurement_theta_max 29.1521
_cell_measurement_theta_min 2.5135
_cell_volume 2333.36(19)
_computing_cell_refinement
;
CrysAlisPro, Oxford Diffraction Ltd.,
Version 1.171.34.44 (release 25-10-2010 CrysAlis171 .NET)
(compiled Oct 25 2010,18:11:34)
;
_computing_data_collection
;
CrysAlisPro, Oxford Diffraction Ltd.,
Version 1.171.34.44 (release 25-10-2010 CrysAlis171 .NET)
(compiled Oct 25 2010,18:11:34)
;
_computing_data_reduction
;
CrysAlisPro, Oxford Diffraction Ltd.,
Version 1.171.34.44 (release 25-10-2010 CrysAlis171 .NET)
(compiled Oct 25 2010,18:11:34)
;
_computing_molecular_graphics 'Bruker SHELXTL'
_computing_publication_material 'Bruker SHELXTL'
_computing_structure_refinement 'SHELXL-97 (Sheldrick, 1997)'
_computing_structure_solution 'SHELXS-97 (Sheldrick, 1990)'
_diffrn_ambient_temperature 122(2)
_diffrn_detector_area_resol_mean 16.2116
_diffrn_measured_fraction_theta_full 0.990
_diffrn_measured_fraction_theta_max 0.990
_diffrn_measurement_device_type 'SuperNova, Single source at offset), Eos'
_diffrn_measurement_method '\w scans'
_diffrn_radiation_monochromator graphite
_diffrn_radiation_source 'fine-focus sealed tube'
_diffrn_radiation_type MoK\a
_diffrn_radiation_wavelength 0.71073
_diffrn_reflns_av_R_equivalents 0.0470
_diffrn_reflns_av_sigmaI/netI 0.0603
_diffrn_reflns_limit_h_max 13
_diffrn_reflns_limit_h_min -14
_diffrn_reflns_limit_k_max 15
_diffrn_reflns_limit_k_min -14
_diffrn_reflns_limit_l_max 11
_diffrn_reflns_limit_l_min -17
_diffrn_reflns_number 3864
_diffrn_reflns_theta_full 25.00
_diffrn_reflns_theta_max 25.00
_diffrn_reflns_theta_min 2.52
_exptl_absorpt_coefficient_mu 19.588
_exptl_absorpt_correction_T_max 0.1184
_exptl_absorpt_correction_T_min 0.0988
_exptl_absorpt_correction_type multi-scan
_exptl_absorpt_process_details
;
CrysAlisPro, Oxford Diffraction Ltd.,
Version 1.171.34.44 (release 25-10-2010 CrysAlis171 .NET)
(compiled Oct 25 2010,18:11:34)
Analytical numeric absorption correction using a multifaceted crystal
model based on expressions derived by R.C. Clark & J.S. Reid.
(Clark, R. C. & Reid, J. S. (1995). Acta Cryst. A51, 887-897)
;
_exptl_crystal_colour colorless
_exptl_crystal_density_diffrn 4.842
_exptl_crystal_density_method 'not measured'
_exptl_crystal_description rhomb
_exptl_crystal_F_000 3072
_exptl_crystal_size_max 0.22
_exptl_crystal_size_mid 0.20
_exptl_crystal_size_min 0.19
_refine_diff_density_max 1.812
_refine_diff_density_min -1.099
_refine_diff_density_rms 0.288
_refine_ls_extinction_method none
_refine_ls_goodness_of_fit_ref 1.062
_refine_ls_hydrogen_treatment Constrained
_refine_ls_matrix_type full
_refine_ls_number_parameters 206
_refine_ls_number_reflns 2045
_refine_ls_number_restraints 14
_refine_ls_restrained_S_all 1.164
_refine_ls_R_factor_all 0.0630
_refine_ls_R_factor_gt 0.0418
_refine_ls_shift/su_max 0.000
_refine_ls_shift/su_mean 0.000
_refine_ls_structure_factor_coef Fsqd
_refine_ls_weighting_details 'calc w=1/[\s^2^(Fo^2^)+(0.0474P)^2^+0.0000P] where P=(Fo^2^+2Fc^2^)/3'
_refine_ls_weighting_scheme calc
_refine_ls_wR_factor_gt 0.0944
_refine_ls_wR_factor_ref 0.1173
_reflns_number_gt 1494
_reflns_number_total 2045
_reflns_threshold_expression >2sigma(I)
_cod_data_source_file c3cc42545b.txt
_cod_data_source_block 2
_cod_original_cell_volume 2333.38(19)
_cod_original_sg_symbol_H-M C2/c
_cod_database_code 7109418

loop_
_symmetry_equiv_pos_as_xyz
'x, y, z'
'-x, y, -z+1/2'
'x+1/2, y+1/2, z'
'-x+1/2, y+1/2, -z+1/2'
'-x, -y, -z'
'x, -y, z-1/2'
'-x+1/2, -y+1/2, -z'
'x+1/2, -y+1/2, z-1/2'

loop_
_atom_site_label
_atom_site_type_symbol
_atom_site_fract_x
_atom_site_fract_y
_atom_site_fract_z
_atom_site_U_iso_or_equiv
_atom_site_adp_type
_atom_site_occupancy
_atom_site_symmetry_multiplicity
_atom_site_calc_flag
_atom_site_refinement_flags
O6 O -0.0142(10) 0.2717(8) 0.5454(8) 0.043(3) Uani 1 1 d .
Dy3 Dy -0.11106(7) 0.29915(6) 0.38360(6) 0.0423(3) Uani 1 1 d D
Dy4 Dy 0.17271(7) 0.30956(6) 0.36576(6) 0.0426(3) Uani 1 1 d D
O2 O 0.1662(14) 0.0204(13) 0.3380(11) 0.074(4) Uani 1 1 d D
H2A H 0.176(10) 0.064(7) 0.382(7) 0.089 Uiso 1 1 d D
H2B H 0.139(19) -0.031(10) 0.361(12) 0.089 Uiso 1 1 d D
O3 O 0.0000 0.3009(11) 0.2500 0.043(4) Uani 1 2 d S
O4 O 0.3215(10) 0.6429(9) 0.4515(9) 0.052(3) Uani 1 1 d .
O12 O 0.1675(11) 0.5728(8) 0.5145(8) 0.047(3) Uani 1 1 d .
Cl10 Cl 0.2286(4) 0.5691(3) 0.4364(3) 0.0487(11) Uani 1 1 d .
O9 O 0.0448(11) 0.1888(8) 0.3950(8) 0.046(3) Uani 1 1 d D
O8 O 0.1816(10) 0.3041(8) 0.5454(8) 0.043(3) Uani 1 1 d .
Cl1 Cl 0.0917(4) 0.2963(3) 0.6035(3) 0.0472(10) Uani 1 1 d .
O13 O -0.1718(11) 0.1916(8) 0.2586(8) 0.043(3) Uani 1 1 d D
O5 O 0.1283(10) 0.2097(8) 0.6678(8) 0.043(3) Uani 1 1 d .
O7 O 0.1532(10) 0.5900(8) 0.3483(8) 0.044(3) Uani 1 1 d .
Dy1 Dy 0.0000 0.11504(8) 0.2500 0.0430(3) Uani 1 2 d SD
Dy2 Dy 0.0000 0.49592(8) 0.2500 0.0414(3) Uani 1 2 d SD
O10 O 0.2745(11) 0.4646(9) 0.4340(8) 0.049(3) Uani 1 1 d .
O14 O 0.0361(10) 0.4169(9) 0.3977(8) 0.046(3) Uani 1 1 d D
O22 O -0.3201(10) 0.3141(8) 0.3575(8) 0.046(3) Uani 1 1 d D
H22B H -0.3654 0.3087 0.3059 0.056 Uiso 1 1 d RD
H22A H -0.3486 0.2640 0.3741 0.056 Uiso 1 1 d RD
O19 O -0.1681(10) 0.4141(8) 0.2620(8) 0.043(3) Uani 1 1 d D
O15 O -0.0879(10) 0.6105(9) 0.3428(8) 0.045(3) Uani 1 1 d .
H19 H -0.223(3) 0.455(4) 0.255(13) 0.054 Uiso 1 1 d D
H14 H 0.043(9) 0.439(11) 0.453(4) 0.054 Uiso 1 1 d D
H9 H 0.037(9) 0.163(10) 0.446(7) 0.054 Uiso 1 1 d D
O1 O 0.0455(14) -0.0162(10) 0.1499(11) 0.073(5) Uani 1 1 d .
H1 H 0.0840 -0.0429 0.1982 0.088 Uiso 1 1 d R
H1A H 0.0893 -0.0120 0.1112 0.088 Uiso 1 1 d R
H13 H -0.237(16) 0.17(4) 0.24(3) 0.3(3) Uiso 1 1 d D

loop_
_atom_site_aniso_label
_atom_site_aniso_U_11
_atom_site_aniso_U_22
_atom_site_aniso_U_33
_atom_site_aniso_U_23
_atom_site_aniso_U_13
_atom_site_aniso_U_12
O6 0.040(7) 0.042(6) 0.047(6) -0.005(5) 0.008(5) -0.003(5)
Dy3 0.0438(5) 0.0389(4) 0.0447(5) 0.0007(4) 0.0096(4) -0.0003(4)
Dy4 0.0451(5) 0.0383(4) 0.0453(5) 0.0004(3) 0.0103(4) 0.0004(4)
O2 0.069(11) 0.077(10) 0.081(10) 0.007(9) 0.021(9) 0.006(9)
O3 0.040(10) 0.046(9) 0.040(8) 0.000 0.004(7) 0.000
O4 0.039(7) 0.056(7) 0.062(8) 0.007(6) 0.012(6) -0.005(6)
O12 0.052(8) 0.039(6) 0.053(7) -0.010(5) 0.015(6) -0.001(6)
Cl10 0.053(3) 0.042(2) 0.051(2) -0.0015(19) 0.012(2) -0.003(2)
O9 0.055(8) 0.035(6) 0.051(7) 0.001(5) 0.020(6) 0.003(6)
O8 0.037(7) 0.045(6) 0.047(6) 0.002(5) 0.012(5) 0.001(5)
Cl1 0.051(3) 0.044(2) 0.048(2) 0.0014(18) 0.010(2) 0.001(2)
O13 0.046(7) 0.040(6) 0.041(6) 0.009(5) 0.002(5) 0.001(6)
O5 0.046(7) 0.037(6) 0.042(6) -0.002(5) -0.002(5) -0.004(5)
O7 0.049(8) 0.036(6) 0.051(7) 0.004(5) 0.016(6) -0.002(5)
Dy1 0.0457(7) 0.0386(6) 0.0450(6) 0.000 0.0092(5) 0.000
Dy2 0.0442(7) 0.0373(6) 0.0433(6) 0.000 0.0099(5) 0.000
O10 0.054(8) 0.045(6) 0.047(7) -0.001(5) 0.007(6) 0.001(6)
O14 0.047(7) 0.047(7) 0.046(6) -0.010(6) 0.011(6) -0.007(6)
O22 0.041(7) 0.042(6) 0.056(7) 0.006(6) 0.007(6) -0.003(6)
O19 0.043(7) 0.039(6) 0.045(6) 0.000(5) 0.001(6) -0.001(5)
O15 0.032(7) 0.047(6) 0.054(7) -0.007(6) 0.005(6) 0.001(6)
O1 0.091(12) 0.051(8) 0.092(11) 0.002(8) 0.055(10) 0.004(8)

loop_
_atom_type_symbol
_atom_type_description
_atom_type_scat_dispersion_real
_atom_type_scat_dispersion_imag
_atom_type_scat_source
Cl Cl 0.1484 0.1585 'International Tables Vol C Tables 4.2.6.8 and 6.1.1.4'
Dy Dy -0.1892 4.4098 'International Tables Vol C Tables 4.2.6.8 and 6.1.1.4'
H H 0.0000 0.0000 'International Tables Vol C Tables 4.2.6.8 and 6.1.1.4'
O O 0.0106 0.0060 'International Tables Vol C Tables 4.2.6.8 and 6.1.1.4'

loop_
_geom_angle_atom_site_label_1
_geom_angle_atom_site_label_2
_geom_angle_atom_site_label_3
_geom_angle
_geom_angle_site_symmetry_1
_geom_angle_site_symmetry_3
Cl1 O6 Dy3 138.4(7) . .
O13 Dy3 O19 78.2(4) . .
O13 Dy3 O14 126.9(4) . .
O19 Dy3 O14 75.6(4) . .
O13 Dy3 O9 79.3(4) . .
O19 Dy3 O9 124.9(4) . .
O14 Dy3 O9 79.2(4) . .
O13 Dy3 O12 145.0(4) . 5_566
O19 Dy3 O12 86.2(4) . 5_566
O14 Dy3 O12 77.6(4) . 5_566
O9 Dy3 O12 134.2(4) . 5_566
O13 Dy3 O6 133.5(4) . .
O19 Dy3 O6 147.6(4) . .
O14 Dy3 O6 77.9(4) . .
O9 Dy3 O6 66.9(4) . .
O12 Dy3 O6 70.0(4) 5_566 .
O13 Dy3 O4 74.0(4) . 3_445
O19 Dy3 O4 139.8(4) . 3_445
O14 Dy3 O4 144.5(4) . 3_445
O9 Dy3 O4 77.5(4) . 3_445
O12 Dy3 O4 100.5(4) 5_566 3_445
O6 Dy3 O4 68.5(4) . 3_445
O13 Dy3 O22 76.3(4) . .
O19 Dy3 O22 71.6(4) . .
O14 Dy3 O22 134.1(4) . .
O9 Dy3 O22 146.5(4) . .
O12 Dy3 O22 69.2(4) 5_566 .
O6 Dy3 O22 116.7(4) . .
O4 Dy3 O22 74.0(4) 3_445 .
O13 Dy3 O3 63.1(4) . .
O19 Dy3 O3 62.9(4) . .
O14 Dy3 O3 63.9(4) . .
O9 Dy3 O3 62.1(4) . .
O12 Dy3 O3 134.8(4) 5_566 .
O6 Dy3 O3 120.0(3) . .
O4 Dy3 O3 124.6(4) 3_445 .
O22 Dy3 O3 123.1(3) . .
O13 Dy3 Dy4 98.1(3) . .
O19 Dy3 Dy4 94.4(3) . .
O14 Dy3 Dy4 40.3(3) . .
O9 Dy3 Dy4 41.0(3) . .
O12 Dy3 Dy4 114.3(3) 5_566 .
O6 Dy3 Dy4 76.9(3) . .
O4 Dy3 Dy4 117.6(3) 3_445 .
O22 Dy3 Dy4 165.6(3) . .
O3 Dy3 Dy4 43.96(2) . .
O13 Dy3 Dy1 41.1(3) . .
O19 Dy3 Dy1 96.9(3) . .
O14 Dy3 Dy1 98.0(3) . .
O9 Dy3 Dy1 40.0(3) . .
O12 Dy3 Dy1 173.9(3) 5_566 .
O6 Dy3 Dy1 105.1(3) . .
O4 Dy3 Dy1 80.7(3) 3_445 .
O22 Dy3 Dy1 116.8(3) . .
O3 Dy3 Dy1 43.9(3) . .
Dy4 Dy3 Dy1 60.28(2) . .
O13 Dy3 Dy4 41.3(3) . 2
O19 Dy3 Dy4 39.5(3) . 2
O14 Dy3 Dy4 94.4(3) . 2
O9 Dy3 Dy4 96.3(3) . 2
O12 Dy3 Dy4 124.3(3) 5_566 2
O6 Dy3 Dy4 162.4(3) . 2
O4 Dy3 Dy4 114.4(3) 3_445 2
O22 Dy3 Dy4 80.0(3) . 2
O3 Dy3 Dy4 43.15(3) . 2
Dy4 Dy3 Dy4 86.99(3) . 2
Dy1 Dy3 Dy4 59.78(2) . 2
O14 Dy4 O19 83.4(4) . 2
O14 Dy4 O9 81.4(4) . .
O19 Dy4 O9 129.8(5) 2 .
O14 Dy4 O13 130.8(4) . 2
O19 Dy4 O13 77.4(4) 2 2
O9 Dy4 O13 77.4(4) . 2
O14 Dy4 O3 66.7(4) . .
O19 Dy4 O3 65.3(4) 2 .
O9 Dy4 O3 64.7(4) . .
O13 Dy4 O3 64.1(4) 2 .
O14 Dy4 O8 137.6(4) . 7_556
O19 Dy4 O8 133.3(4) 2 7_556
O9 Dy4 O8 86.0(4) . 7_556
O13 Dy4 O8 84.5(4) 2 7_556
O3 Dy4 O8 140.3(4) . 7_556
O14 Dy4 O10 74.9(4) . .
O19 Dy4 O10 76.6(4) 2 .
O9 Dy4 O10 142.1(4) . .
O13 Dy4 O10 140.1(4) 2 .
O3 Dy4 O10 127.8(5) . .
O8 Dy4 O10 91.9(4) 7_556 .
O14 Dy4 O5 147.4(4) . 7_556
O19 Dy4 O5 77.8(4) 2 7_556
O9 Dy4 O5 130.9(4) . 7_556
O13 Dy4 O5 70.3(4) 2 7_556
O3 Dy4 O5 125.9(3) . 7_556
O8 Dy4 O5 55.5(3) 7_556 7_556
O10 Dy4 O5 75.0(4) . 7_556
O14 Dy4 O8 73.1(4) . .
O19 Dy4 O8 144.9(4) 2 .
O9 Dy4 O8 72.6(4) . .
O13 Dy4 O8 137.7(4) 2 .
O3 Dy4 O8 124.3(3) . .
O8 Dy4 O8 64.4(4) 7_556 .
O10 Dy4 O8 72.4(4) . .
O5 Dy4 O8 108.9(4) 7_556 .
O14 Dy4 Cl1 156.9(3) . 7_556
O19 Dy4 Cl1 105.4(3) 2 7_556
O9 Dy4 Cl1 107.1(3) . 7_556
O13 Dy4 Cl1 72.2(3) 2 7_556
O3 Dy4 Cl1 136.3(3) . 7_556
O8 Dy4 Cl1 28.0(3) 7_556 7_556
O10 Dy4 Cl1 86.2(3) . 7_556
O5 Dy4 Cl1 28.0(3) 7_556 7_556
O8 Dy4 Cl1 88.7(3) . 7_556
O14 Dy4 Dy2 42.6(3) . .
O19 Dy4 Dy2 42.4(3) 2 .
O9 Dy4 Dy2 102.0(3) . .
O13 Dy4 Dy2 100.2(3) 2 .
O3 Dy4 Dy2 47.9(4) . .
O8 Dy4 Dy2 171.4(3) 7_556 .
O10 Dy4 Dy2 79.9(3) . .
O5 Dy4 Dy2 119.1(2) 7_556 .
O8 Dy4 Dy2 114.7(2) . .
Cl1 Dy4 Dy2 147.09(8) 7_556 .
O14 Dy4 Dy3 41.4(3) . .
O19 Dy4 Dy3 101.9(3) 2 .
O9 Dy4 Dy3 42.1(3) . .
O13 Dy4 Dy3 99.5(3) 2 .
O3 Dy4 Dy3 46.87(2) . .
O8 Dy4 Dy3 123.6(3) 7_556 .
O10 Dy4 Dy3 115.1(3) . .
O5 Dy4 Dy3 169.7(2) 7_556 .
O8 Dy4 Dy3 77.4(3) . .
Cl1 Dy4 Dy3 148.75(8) 7_556 .
Dy2 Dy4 Dy3 63.06(2) . .
Dy4 O3 Dy4 174.7(7) . 2
Dy4 O3 Dy1 92.7(4) . .
Dy4 O3 Dy1 92.7(4) 2 .
Dy4 O3 Dy3 89.16(3) . .
Dy4 O3 Dy3 90.88(3) 2 .
Dy1 O3 Dy3 89.5(3) . .
Dy4 O3 Dy3 90.88(3) . 2
Dy4 O3 Dy3 89.16(3) 2 2
Dy1 O3 Dy3 89.5(3) . 2
Dy3 O3 Dy3 178.9(7) . 2
Dy4 O3 Dy2 87.3(4) . .
Dy4 O3 Dy2 87.3(4) 2 .
Dy1 O3 Dy2 180.0 . .
Dy3 O3 Dy2 90.5(3) . .
Dy3 O3 Dy2 90.5(3) 2 .
Cl10 O4 Dy3 141.8(8) . 3
Cl10 O12 Dy3 137.4(7) . 5_566
O7 Cl10 O12 110.3(8) . .
O7 Cl10 O4 110.3(7) . .
O12 Cl10 O4 110.3(7) . .
O7 Cl10 O10 109.4(7) . .
O12 Cl10 O10 107.1(7) . .
O4 Cl10 O10 109.4(8) . .
Dy1 O9 Dy4 100.1(4) . .
Dy1 O9 Dy3 98.4(5) . .
Dy4 O9 Dy3 97.0(4) . .
Cl1 O8 Dy4 100.9(5) . 7_556
Cl1 O8 Dy4 131.9(7) . .
Dy4 O8 Dy4 115.6(4) 7_556 .
O6 Cl1 O15 112.9(7) . 5_566
O6 Cl1 O5 109.1(7) . .
O15 Cl1 O5 110.1(7) 5_566 .
O6 Cl1 O8 110.5(7) . .
O15 Cl1 O8 109.9(7) 5_566 .
O5 Cl1 O8 103.9(7) . .
O6 Cl1 Dy4 132.5(5) . 7_556
O15 Cl1 Dy4 114.6(5) 5_566 7_556
O5 Cl1 Dy4 54.0(5) . 7_556
O8 Cl1 Dy4 51.1(4) . 7_556
Dy3 O13 Dy1 98.5(5) . .
Dy3 O13 Dy4 98.8(4) . 2
Dy1 O13 Dy4 96.8(5) . 2
Cl1 O5 Dy4 98.0(6) . 7_556
Cl10 O7 Dy2 134.5(7) . .
O9 Dy1 O9 129.9(5) . 2
O9 Dy1 O13 78.7(4) . 2
O9 Dy1 O13 80.3(4) 2 2
O9 Dy1 O13 80.3(4) . .
O9 Dy1 O13 78.7(4) 2 .
O13 Dy1 O13 129.0(6) 2 .
O9 Dy1 O1 145.5(5) . .
O9 Dy1 O1 77.8(5) 2 .
O13 Dy1 O1 88.2(5) 2 .
O13 Dy1 O1 130.8(5) . .
O9 Dy1 O1 77.8(5) . 2
O9 Dy1 O1 145.5(5) 2 2
O13 Dy1 O1 130.8(5) 2 2
O13 Dy1 O1 88.2(5) . 2
O1 Dy1 O1 87.3(7) . 2
O9 Dy1 O3 64.9(3) . .
O9 Dy1 O3 64.9(3) 2 .
O13 Dy1 O3 64.5(3) 2 .
O13 Dy1 O3 64.5(3) . .
O1 Dy1 O3 136.3(3) . .
O1 Dy1 O3 136.3(3) 2 .
O9 Dy1 O2 135.2(5) . 2
O9 Dy1 O2 73.2(5) 2 2
O13 Dy1 O2 145.8(4) 2 2
O13 Dy1 O2 66.4(5) . 2
O1 Dy1 O2 65.6(5) . 2
O1 Dy1 O2 72.3(6) 2 2
O3 Dy1 O2 119.7(4) . 2
O9 Dy1 O2 73.2(5) . .
O9 Dy1 O2 135.2(5) 2 .
O13 Dy1 O2 66.4(5) 2 .
O13 Dy1 O2 145.8(4) . .
O1 Dy1 O2 72.3(6) . .
O1 Dy1 O2 65.6(5) 2 .
O3 Dy1 O2 119.7(4) . .
O2 Dy1 O2 120.5(8) 2 .
O9 Dy1 Dy3 99.5(3) . 2
O9 Dy1 Dy3 41.7(3) 2 2
O13 Dy1 Dy3 40.4(3) 2 2
O13 Dy1 Dy3 99.8(3) . 2
O1 Dy1 Dy3 90.4(3) . 2
O1 Dy1 Dy3 171.0(4) 2 2
O3 Dy1 Dy3 46.583(18) . 2
O2 Dy1 Dy3 114.5(4) 2 2
O2 Dy1 Dy3 105.5(4) . 2
O9 Dy1 Dy3 41.7(3) . .
O9 Dy1 Dy3 99.5(3) 2 .
O13 Dy1 Dy3 99.8(3) 2 .
O13 Dy1 Dy3 40.4(3) . .
O1 Dy1 Dy3 171.0(4) . .
O1 Dy1 Dy3 90.4(3) 2 .
O3 Dy1 Dy3 46.583(18) . .
O2 Dy1 Dy3 105.5(4) 2 .
O2 Dy1 Dy3 114.5(4) . .
Dy3 Dy1 Dy3 93.17(4) 2 .
O9 Dy1 Dy4 40.2(3) . .
O9 Dy1 Dy4 98.6(3) 2 .
O13 Dy1 Dy4 42.0(3) 2 .
O13 Dy1 Dy4 96.9(3) . .
O1 Dy1 Dy4 129.0(4) . .
O1 Dy1 Dy4 114.8(4) 2 .
O3 Dy1 Dy4 43.547(18) . .
O2 Dy1 Dy4 162.3(4) 2 .
O2 Dy1 Dy4 76.5(4) . .
Dy3 Dy1 Dy4 60.62(2) 2 .
Dy3 Dy1 Dy4 59.62(2) . .
O19 Dy2 O19 125.3(6) . 2
O19 Dy2 O14 81.2(4) . 2
O19 Dy2 O14 75.3(4) 2 2
O19 Dy2 O14 75.3(4) . .
O19 Dy2 O14 81.2(4) 2 .
O14 Dy2 O14 127.5(6) 2 .
O19 Dy2 O15 144.6(4) . 2
O19 Dy2 O15 76.2(4) 2 2
O14 Dy2 O15 78.0(4) 2 2
O14 Dy2 O15 139.7(4) . 2
O19 Dy2 O15 76.2(4) . .
O19 Dy2 O15 144.6(4) 2 .
O14 Dy2 O15 139.7(4) 2 .
O14 Dy2 O15 78.0(4) . .
O15 Dy2 O15 102.2(6) 2 .
O19 Dy2 O7 139.8(4) . .
O19 Dy2 O7 72.4(4) 2 .
O14 Dy2 O7 138.2(4) 2 .
O14 Dy2 O7 72.6(4) . .
O15 Dy2 O7 69.0(4) 2 .
O15 Dy2 O7 74.1(4) . .
O19 Dy2 O7 72.4(4) . 2
O19 Dy2 O7 139.8(4) 2 2
O14 Dy2 O7 72.6(4) 2 2
O14 Dy2 O7 138.2(4) . 2
O15 Dy2 O7 74.1(4) 2 2
O15 Dy2 O7 69.0(4) . 2
O7 Dy2 O7 119.5(5) . 2
O19 Dy2 O3 62.7(3) . .
O19 Dy2 O3 62.7(3) 2 .
O14 Dy2 O3 63.7(3) 2 .
O14 Dy2 O3 63.7(3) . .
O15 Dy2 O3 128.9(3) 2 .
O15 Dy2 O3 128.9(3) . .
O7 Dy2 O3 120.2(3) . .
O7 Dy2 O3 120.2(3) 2 .
O19 Dy2 Dy4 41.5(3) . 2
O19 Dy2 Dy4 95.5(3) 2 2
O14 Dy2 Dy4 41.3(3) 2 2
O14 Dy2 Dy4 97.1(3) . 2
O15 Dy2 Dy4 117.8(3) 2 2
O15 Dy2 Dy4 115.2(3) . 2
O7 Dy2 Dy4 165.0(3) . 2
O7 Dy2 Dy4 75.5(3) 2 2
O3 Dy2 Dy4 44.773(19) . 2
O19 Dy2 Dy4 95.5(3) . .
O19 Dy2 Dy4 41.5(3) 2 .
O14 Dy2 Dy4 97.1(3) 2 .
O14 Dy2 Dy4 41.3(3) . .
O15 Dy2 Dy4 115.2(3) 2 .
O15 Dy2 Dy4 117.8(3) . .
O7 Dy2 Dy4 75.5(3) . .
O7 Dy2 Dy4 165.0(3) 2 .
O3 Dy2 Dy4 44.773(19) . .
Dy4 Dy2 Dy4 89.55(4) 2 .
O19 Dy2 Dy3 38.7(3) . .
O19 Dy2 Dy3 97.3(3) 2 .
O14 Dy2 Dy3 98.4(3) 2 .
O14 Dy2 Dy3 39.1(3) . .
O15 Dy2 Dy3 173.2(3) 2 .
O15 Dy2 Dy3 84.3(3) . .
O7 Dy2 Dy3 111.4(3) . .
O7 Dy2 Dy3 110.6(3) 2 .
O3 Dy2 Dy3 44.680(17) . .
Dy4 Dy2 Dy3 60.18(2) 2 .
Dy4 Dy2 Dy3 59.19(2) . .
Cl10 O10 Dy4 127.3(7) . .
Dy4 O14 Dy3 98.3(4) . .
Dy4 O14 Dy2 96.1(4) . .
Dy3 O14 Dy2 101.7(5) . .
Dy4 O19 Dy3 100.5(4) 2 .
Dy4 O19 Dy2 96.1(5) 2 .
Dy3 O19 Dy2 102.4(5) . .
Cl1 O15 Dy2 152.8(7) 5_566 .

loop_
_geom_bond_atom_site_label_1
_geom_bond_atom_site_label_2
_geom_bond_distance
_geom_bond_site_symmetry_2
O6 Cl1 1.449(12) .
O6 Dy3 2.469(12) .
Dy3 O13 2.329(12) .
Dy3 O19 2.348(11) .
Dy3 O14 2.363(12) .
Dy3 O9 2.386(12) .
Dy3 O12 2.443(11) 5_566
Dy3 O4 2.503(12) 3_445
Dy3 O22 2.525(12) .
Dy3 O3 2.5799(9) .
Dy3 Dy4 3.5347(13) .
Dy3 Dy1 3.5517(11) .
Dy3 Dy4 3.5880(12) 2
Dy4 O14 2.309(12) .
Dy4 O19 2.320(12) 2
Dy4 O9 2.334(12) .
Dy4 O13 2.398(11) 2
Dy4 O3 2.4541(11) .
Dy4 O8 2.506(11) 7_556
Dy4 O10 2.513(12) .
Dy4 O5 2.586(13) 7_556
Dy4 O8 2.611(11) .
Dy4 Cl1 3.164(5) 7_556
Dy4 Dy2 3.4806(11) .
O2 Dy1 2.530(17) .
O3 Dy4 2.4541(11) 2
O3 Dy1 2.465(15) .
O3 Dy3 2.5799(9) 2
O3 Dy2 2.585(15) .
O4 Cl10 1.484(13) .
O4 Dy3 2.503(12) 3
O12 Cl10 1.478(13) .
O12 Dy3 2.443(11) 5_566
Cl10 O7 1.466(13) .
Cl10 O10 1.498(12) .
O9 Dy1 2.307(12) .
O8 Cl1 1.515(12) .
O8 Dy4 2.506(11) 7_556
Cl1 O15 1.469(12) 5_566
Cl1 O5 1.499(12) .
Cl1 Dy4 3.164(5) 7_556
O13 Dy1 2.359(13) .
O13 Dy4 2.398(11) 2
O5 Dy4 2.586(13) 7_556
O7 Dy2 2.478(12) .
Dy1 O9 2.307(12) 2
Dy1 O13 2.359(13) 2
Dy1 O1 2.406(13) .
Dy1 O1 2.406(13) 2
Dy1 O2 2.530(17) 2
Dy1 Dy3 3.5517(11) 2
Dy2 O19 2.361(12) .
Dy2 O19 2.361(12) 2
Dy2 O14 2.369(12) 2
Dy2 O14 2.369(12) .
Dy2 O15 2.419(12) 2
Dy2 O15 2.419(12) .
Dy2 O7 2.478(12) 2
Dy2 Dy4 3.4806(11) 2
O19 Dy4 2.320(12) 2
O15 Cl1 1.469(12) 5_566
